data_2003615
loop_
_publ_author_name
'Ting, Y.'
'Verboom, W.'
'Reinhoudt, D. N.'
'Harkema, S.'

_publ_section_title
;
 1,3-Diethoxy-2,4-didehydroxy-<i>p</i>-<i>tert</i>-butylcalix[4]arene
;
_journal_issue 7
_journal_name_full 'Acta Crystallographica Section C'
_journal_page_first 1465
_journal_page_last 1467
_journal_paper_doi 10.1107/S0108270194014150
_journal_volume 51
_journal_year 1995
_chemical_formula_moiety 'C48 H64 O2'
_chemical_formula_sum 'C48 H64 O2'
_chemical_formula_weight 673.0
_space_group_IT_number 2
_symmetry_cell_setting triclinic
_symmetry_space_group_name_Hall '-P 1'
_symmetry_space_group_name_H-M 'P -1'
_atom_type_scat_source IntTabIV
_cell_angle_alpha 81.48(3)
_cell_angle_beta 73.48(3)
_cell_angle_gamma 79.60(2)
_cell_formula_units_Z 2
_cell_length_a 10.412(3)
_cell_length_b 12.900(2)
_cell_length_c 16.892(5)
_cell_measurement_reflns_used 25
_cell_measurement_temperature 293(1)
_cell_measurement_theta_max 14.1
_cell_measurement_theta_min 7.0
_cell_volume 2128.1(10)
_diffrn_measurement_device 'Enraf-Nonius CAD-4'
_diffrn_measurement_method \w/2\q
_diffrn_radiation_type MoK\a
_diffrn_radiation_wavelength 0.7107
_diffrn_reflns_limit_h_max 12
_diffrn_reflns_limit_h_min -12
_diffrn_reflns_limit_k_max 15
_diffrn_reflns_limit_k_min -15
_diffrn_reflns_limit_l_max 20
_diffrn_reflns_limit_l_min 0
_diffrn_reflns_number 7425
_diffrn_reflns_theta_max 25.0
_diffrn_standards_decay_% 4
_diffrn_standards_interval_time 60
_diffrn_standards_number 3
_exptl_absorpt_coefficient_mu 0.058
_exptl_absorpt_correction_type none
_exptl_crystal_colour colourless
_exptl_crystal_density_diffrn 1.05
_exptl_crystal_description parallelepiped
_exptl_crystal_size_max 0.5
_exptl_crystal_size_mid 0.4
_exptl_crystal_size_min 0.4
_refine_diff_density_max 0.33
_refine_diff_density_min -0.19
_refine_ls_extinction_method none
_refine_ls_goodness_of_fit_obs 2.38
_refine_ls_hydrogen_treatment 'All H-atoms treated as riding atoms'
_refine_ls_number_parameters 451
_refine_ls_number_reflns 3390
_refine_ls_R_factor_obs 0.070
_refine_ls_shift/esd_max 0.19
_refine_ls_structure_factor_coef F
_refine_ls_weighting_details 'w = 1/\s^2^(F)'
_refine_ls_weighting_scheme calc
_refine_ls_wR_factor_obs 0.080
_reflns_number_observed 3390
_reflns_number_total 7425
_reflns_observed_criterion I>3\s(I)
_cod_data_source_file ab1130.cif
_cod_data_source_block ab1130a
_cod_depositor_comments
;
The following automatic conversions were performed:

'_refine_ls_weighting_scheme' value 'w = 1/\s^2^(F)' was changed to
'calc'. New tag '_refine_ls_weighting_details' was created. The value
of the new tag was set to 'w = 1/\s^2^(F)'.

Automatic conversion script
Id: cif_fix_values 3143 2015-03-26 13:38:13Z robertas 
;
_cod_original_cell_volume 2128.0(10)
_cod_database_code 2003615

loop_
_symmetry_equiv_pos_as_xyz
x,y,z
-x,-y,-z

loop_
_atom_site_label
_atom_site_fract_x
_atom_site_fract_y
_atom_site_fract_z
_atom_site_B_iso_or_equiv
O31 -.2077(3) .3305(3) .3516(2) 6.27(9)
O71 .1558(3) .0545(2) .2759(2) 5.60(9)
C1 .1293(4) .3509(3) .2173(3) 3.7(1)
C2 .2612(4) .3155(3) .2220(3) 3.7(1)
C3 .3276(4) .3820(3) .2481(3) 4.2(1)
C4 .2669(4) .4821(3) .2702(3) 3.8(1)
C5 .1336(4) .5125(3) .2673(3) 4.1(1)
C6 .0637(4) .4487(3) .2410(3) 3.8(1)
C7 .3450(4) .5522(3) .2991(3) 4.8(1)
C8 .4800(6) .5613(5) .2349(5) 10.8(2)
C9 .2725(6) .6627(4) .3090(4) 11.3(2)
C10 .3803(7) .5011(5) .3757(4) 13.5(2)
C20 -.0815(4) .4889(3) .2395(3) 5.3(1)
C21 -.2118(4) .3349(3) .2705(3) 4.2(1)
C22 -.1542(4) .4140(3) .2143(3) 4.0(1)
C23 -.1666(4) .4246(3) .1342(3) 4.3(1)
C24 -.2335(4) .3586(3) .1069(3) 4.0(1)
C25 -.2875(4) .2802(3) .1652(3) 4.0(1)
C26 -.2791(4) .2665(3) .2462(3) 4.1(1)
C27 -.2439(4) .3722(4) .0179(3) 4.8(1)
C28 -.3510(6) .3186(6) .0063(4) 14.5(2)
C29 -.2716(8) .4890(5) -.0138(4) 11.8(3)
C30 -.1099(7) .3312(7) -.0378(4) 12.7(3)
C32 -.1179(5) .2458(5) .3811(3) 7.1(2)
C33 -.0670(7) .2789(6) .4425(4) 13.3(3)
C40 -.3448(4) .1803(3) .3061(3) 5.0(1)
C41 -.1361(4) .0508(3) .2463(3) 4.3(1)
C42 -.2607(4) .0701(3) .3022(3) 4.1(1)
C43 -.3116(4) -.0124(3) .3562(3) 4.7(1)
C44 -.2433(4) -.1151(3) .3566(3) 4.7(1)
C45 -.1182(4) -.1314(3) .2997(3) 4.7(1)
C46 -.0625(4) -.0508(3) .2445(3) 4.2(1)
C47 -.3047(6) -.2038(4) .4166(3) 6.4(2)
C48 -.327(1) -.1814(6) .5047(4) 13.9(3)
C49 -.4422(8) -.2072(6) .4125(7) 23.7(4)
C50 -.223(1) -.3053(5) .4064(6) 23.0(4)
C60 .0699(4) -.0766(3) .1807(3) 5.7(1)
C61 .1983(4) .0691(3) .1898(3) 4.1(1)
C62 .1543(4) .0111(3) .1425(3) 4.1(1)
C63 .1950(4) .0314(3) .0575(3) 4.3(1)
C64 .2801(4) .1055(3) .0167(3) 4.2(1)
C65 .3181(4) .1625(3) .0679(3) 4.0(1)
C66 .2808(4) .1460(3) .1527(3) 4.1(1)
C67 .3296(5) .1237(4) -.0780(3) 5.2(1)
C68 .3280(9) .0275(5) -.1194(4) 13.9(3)
C69 .4771(6) .1418(6) -.1061(4) 9.7(2)
C70 .2453(7) .2178(6) -.1106(4) 14.3(3)
C72 .2318(7) -.0302(5) .3143(3) 8.6(2)
C73 .173(1) -.0404(8) .4036(4) 15.0(4)
C80 .3338(4) .2062(3) .2037(3) 4.9(1)
H1 .083816 .307429 .196968 ?
H3 .417964 .358117 .251334 ?
H5 .088479 .579738 .283974 ?
H25 -.33374 .233474 .148828 ?
H23 -.126698 .479015 .095857 ?
H41 -.099529 .107276 .208849 ?
H43 -.397721 .001545 .394622 ?
H45 -.068199 -.200710 .298642 ?
H63 .162762 -.007307 .025276 ?
H65 .372858 .216136 .042797 ?
H8A .530340 .604139 .252074 ?
H8B .530843 .492836 .227489 ?
H8C .461742 .592875 .184019 ?
H9A .323836 .703477 .327329 ?
H9B .258969 .694473 .256996 ?
H9C .187273 .659837 .348518 ?
H10A .4289 .5446 .3936 ?
H10B .299731 .490396 .417879 ?
H10C .434823 .434604 .364904 ?
H28A -.353157 .329749 -.050236 ?
H28B -.333189 .244807 .022208 ?
H28C -.436020 .347227 .040095 ?
H29A -.277954 .494755 -.069360 ?
H29B -.354435 .520570 .020298 ?
H29C -.199986 .524192 -.012069 ?
H30A -.114477 .338830 -.093736 ?
H30B -.043228 .369971 -.033460 ?
H30C -.086417 .258386 -.020546 ?
H48A -.365705 -.237219 .542042 ?
H48B -.243033 -.175270 .513425 ?
H48C -.387152 -.116737 .513988 ?
H49A -.480123 -.262839 .450292 ?
H49B -.496924 -.141436 .425543 ?
H49C -.438313 -.218695 .357526 ?
H50A -.264277 -.358594 .445187 ?
H50B -.211774 -.321435 .351599 ?
H50C -.136596 -.302400 .414165 ?
H68A .359482 .041903 -.177873 ?
H68B .385963 -.030699 -.100591 ?
H68C .238620 .010622 -.105382 ?
H69A .505644 .152651 -.164980 ?
H69B .485883 .202511 -.083441 ?
H69C .531761 .081602 -.086966 ?
H70A .276798 .228258 -.169319 ?
H70B .153034 .207317 -.095289 ?
H70C .253234 .278384 -.087427 ?
H32A -.044855 .223337 .335858 ?
H32B -.166379 .188435 .406152 ?
H33A -.007862 .222879 .462597 ?
H33B -.019078 .336485 .417147 ?
H33C -.140602 .301583 .487441 ?
H72A .321611 -.015274 .303254 ?
H72B .233448 -.094529 .292645 ?
H73A .222992 -.096168 .430589 ?
H73B .170849 .024479 .424502 ?
H73C .082686 -.054777 .413893 ?
H20A -.082097 .551741 .202252 ?
H20B -.130674 .505120 .293980 ?
H40A -.428484 .176964 .295226 ?
H40B -.361196 .199214 .360765 ?
H60A .050333 -.103082 .136587 ?
H60B .124145 -.130659 .206540 ?
H80A .329485 .165029 .255642 ?
H80B .425652 .212190 .175620 ?

loop_
_geom_angle_atom_site_label_1
_geom_angle_atom_site_label_2
_geom_angle_atom_site_label_3
_geom_angle
_geom_angle_publ_flag
C21 O31 C32 117.6(3) yes
C61 O71 C72 115.6(3) yes
C2 C1 C6 121.0(4) yes
C1 C2 C3 118.6(3) yes
C1 C2 C80 123.3(4) yes
C3 C2 C80 118.1(4) yes
C2 C3 C4 122.3(4) yes
C3 C4 C5 117.0(4) yes
C3 C4 C7 120.1(4) yes
C5 C4 C7 122.9(3) yes
C4 C5 C6 122.5(4) yes
C1 C6 C5 118.6(4) yes
C1 C6 C20 122.7(4) yes
C5 C6 C20 118.7(3) yes
C4 C7 C8 109.4(4) yes
C4 C7 C9 113.2(4) yes
C4 C7 C10 110.1(5) yes
C8 C7 C9 106.7(4) yes
C8 C7 C10 105.3(5) yes
C9 C7 C10 111.8(5) yes
C6 C20 C22 116.2(3) yes
O31 C21 C26 121.3(4) yes
O31 C21 C22 118.1(4) yes
C26 C21 C22 120.4(4) yes
C21 C26 C25 118.3(4) yes
C21 C26 C40 121.9(4) yes
C25 C26 C40 119.9(4) yes
C26 C25 C24 123.7(4) yes
C25 C24 C23 115.7(4) yes
C25 C24 C27 122.8(4) yes
C23 C24 C27 121.5(4) yes
C24 C23 C22 123.0(4) yes
C20 C22 C21 121.1(4) yes
C20 C22 C23 120.0(4) yes
C21 C22 C23 118.8(4) yes
C24 C27 C28 113.6(4) yes
C24 C27 C29 111.6(4) yes
C24 C27 C30 109.2(4) yes
C28 C27 C29 107.6(5) yes
C28 C27 C30 109.5(5) yes
C29 C27 C30 105.0(5) yes
O31 C32 C33 110.8(6) yes
C26 C40 C42 115.1(3) yes
C42 C41 C46 120.6(4) yes
C40 C42 C41 122.2(4) yes
C40 C42 C43 118.9(3) yes
C41 C42 C43 119.0(4) yes
C42 C43 C44 122.9(4) yes
C43 C44 C45 116.5(4) yes
C43 C44 C47 120.9(4) yes
C45 C44 C47 122.6(4) yes
C44 C45 C46 122.7(4) yes
C41 C46 C45 118.3(3) yes
C41 C46 C60 122.1(3) yes
C45 C46 C60 119.4(3) yes
C44 C47 C48 110.5(6) yes
C44 C47 C49 111.2(5) yes
C44 C47 C50 113.4(5) yes
C48 C47 C49 102.3(7) yes
C48 C47 C50 107.8(7) yes
C49 C47 C50 111.1(7) yes
C46 C60 C62 118.6(4) yes
O71 C61 C62 120.3(4) yes
O71 C61 C66 118.6(4) yes
C62 C61 C66 121.1(4) yes
C60 C62 C61 122.4(5) yes
C60 C62 C63 119.4(5) yes
C61 C62 C63 118.1(4) yes
C62 C63 C64 123.4(5) yes
C63 C64 C65 115.4(4) yes
C63 C64 C67 122.9(5) yes
C65 C64 C67 121.7(4) yes
C64 C65 C66 123.8(4) yes
C61 C66 C65 118.1(4) yes
C61 C66 C80 121.4(4) yes
C65 C66 C80 120.5(4) yes
C64 C67 C68 112.2(5) yes
C64 C67 C69 111.5(5) yes
C64 C67 C70 110.5(4) yes
C68 C67 C69 104.3(5) yes
C68 C67 C70 109.6(6) yes
C69 C67 C70 108.7(5) yes
O71 C72 C73 110.0(5) yes
C2 C80 C66 117.7(4) yes

loop_
_geom_bond_atom_site_label_1
_geom_bond_atom_site_label_2
_geom_bond_distance
_geom_bond_publ_flag
O31 C21 1.375(6) yes
O31 C32 1.433(6) yes
O71 C61 1.388(5) yes
O71 C72 1.418(7) yes
C1 C2 1.388(6) yes
C1 C6 1.378(5) yes
C2 C3 1.381(7) yes
C2 C80 1.506(5) yes
C3 C4 1.386(5) yes
C4 C5 1.385(6) yes
C4 C7 1.530(7) yes
C5 C6 1.383(7) yes
C6 C20 1.513(6) yes
C7 C8 1.523(7) yes
C7 C9 1.497(6) yes
C7 C10 1.475(9) yes
C20 C22 1.504(7) yes
C21 C26 1.391(7) yes
C21 C22 1.382(6) yes
C26 C25 1.379(7) yes
C26 C40 1.508(6) yes
C25 C24 1.380(5) yes
C24 C23 1.392(7) yes
C24 C27 1.520(7) yes
C23 C22 1.379(7) yes
C27 C28 1.485(9) yes
C27 C29 1.526(7) yes
C27 C30 1.498(7) yes
C32 C33 1.44(2) yes
C40 C42 1.529(5) yes
C41 C42 1.376(6) yes
C41 C46 1.394(5) yes
C42 C43 1.374(6) yes
C43 C44 1.387(6) yes
C44 C45 1.384(5) yes
C44 C47 1.515(6) yes
C45 C46 1.382(6) yes
C46 C60 1.506(6) yes
C47 C48 1.500(10) yes
C47 C49 1.460(10) yes
C47 C50 1.433(8) yes
C60 C62 1.513(6) yes
C61 C62 1.386(8) yes
C61 C66 1.390(6) yes
C62 C63 1.375(6) yes
C63 C64 1.392(6) yes
C64 C65 1.390(8) yes
C64 C67 1.530(6) yes
C65 C66 1.369(7) yes
C66 C80 1.507(7) yes
C67 C68 1.517(9) yes
C67 C69 1.524(7) yes
C67 C70 1.496(9) yes
C72 C73 1.455(9) yes
C1 H1 0.950(5) no
C3 H3 0.951(4) no
C5 H5 0.951(4) no
C8 H8A 0.951(7) no
C8 H8B 0.951(6) no
C8 H8C 0.950(7) no
C9 H9A 0.951(7) no
C9 H9B 0.950(7) no
C9 H9C 0.950(6) no
C10 H10A 0.950(8) no
C10 H10B 0.951(6) no
C10 H10C 0.951(6) no
C20 H20A 0.950(4) no
C20 H20B 0.951(5) no
C23 H23 0.950(5) no
C25 H25 0.951(4) no
C28 H28A 0.951(7) no
C28 H28B 0.950(7) no
C28 H28C 0.951(6) no
C29 H29A 0.951(8) no
C29 H29B 0.950(7) no
C29 H29C 0.950(9) no
C30 H30A 0.951(7) no
C30 H30B 0.950(10) no
C30 H30C 0.950(8) no
C32 H32A 0.951(5) no
C32 H32B 0.950(6) no
C33 H33A 0.951(7) no
C33 H33B 0.950(8) no
C33 H33C 0.951(6) no
C40 H40A 0.951(6) no
C40 H40B 0.950(5) no
C41 H41 0.950(4) no
C43 H43 0.951(4) no
C45 H45 0.950(4) no
C48 H48A 0.950(7) no
C48 H48B 0.96(2) no
C48 H48C 0.951(7) no
C49 H49A 0.950(9) no
C49 H49B 0.950(8) no
C49 H49C 0.950(10) no
C50 H50A 0.951(8) no
C50 H50B 0.960(10) no
C50 H50C 0.950(10) no
C60 H60A 0.950(6) no
C60 H60B 0.950(5) no
C63 H63 0.950(6) no
C65 H65 0.951(4) no
C68 H68A 0.950(6) no
C68 H68B 0.950(7) no
C68 H68C 0.950(10) no
C69 H69A 0.950(7) no
C69 H69B 0.950(8) no
C69 H69C 0.950(6) no
C70 H70A 0.950(7) no
C70 H70B 0.950(7) no
C70 H70C 0.950(9) no
C72 H72A 0.950(7) no
C72 H72B 0.950(6) no
C73 H73A 0.951(9) no
C73 H73B 0.96(2) no
C73 H73C 0.95(2) no
C80 H80A 0.950(4) no
C80 H80B 0.950(4) no
